data_7228661
loop_
_publ_author_name
'Lippolis, Vito'
'Aragoni, Maria Carla'
'Arca, Massimiliano'
'Isaia, Francesco'
'Demartin, Francesco'
'Bauza, Antonio'
'Frontera, Antonio'
'Montis, Riccardo'

_publ_section_title
;
 Hydrogen- and halogen-bond cooperativity in determining the crystal
 packing of dihalogen Charge-Transfer adducts: a study case from
 heterocyclic pentatomic chalcogenone donors
;
_journal_name_full CrystEngComm
_journal_paper_doi 10.1039/C7CE01035D
_journal_year 2017
_chemical_formula_sum 'C5 H8 Br I N2 O S'
_chemical_formula_weight 350.99
_chemical_name_systematic
;
 ?
;
_space_group_IT_number 2
_symmetry_cell_setting triclinic
_symmetry_space_group_name_Hall '-P 1'
_symmetry_space_group_name_H-M 'P -1'
_atom_sites_solution_hydrogens geom
_atom_sites_solution_primary direct
_atom_sites_solution_secondary difmap
_audit_creation_method SHELXL-97
_audit_update_record
;
2017-03-07 deposited with the CCDC.
2017-07-07 downloaded from the CCDC.
;
_cell_angle_alpha 62.62(4)
_cell_angle_beta 89.52(4)
_cell_angle_gamma 66.88(4)
_cell_formula_units_Z 2
_cell_length_a 7.786(3)
_cell_length_b 8.719(4)
_cell_length_c 9.403(4)
_cell_measurement_reflns_used 25
_cell_measurement_temperature 294(2)
_cell_measurement_theta_max 14.65
_cell_measurement_theta_min 9.70
_cell_volume 509.6(5)
_computing_structure_refinement 'SHELXL-97 (Sheldrick, 1997)'
_diffrn_ambient_temperature 294(2)
_diffrn_measured_fraction_theta_full 0.997
_diffrn_measured_fraction_theta_max 0.997
_diffrn_measurement_device_type 'Enraf-Nonius CAD4 diffractometer'
_diffrn_measurement_method 'omega scan'
_diffrn_radiation_monochromator graphite
_diffrn_radiation_source 'fine-focus sealed tube'
_diffrn_radiation_type MoK\a
_diffrn_radiation_wavelength 0.71073
_diffrn_reflns_av_R_equivalents 0.0000
_diffrn_reflns_av_sigmaI/netI 0.0194
_diffrn_reflns_limit_h_max 8
_diffrn_reflns_limit_h_min 0
_diffrn_reflns_limit_k_max 9
_diffrn_reflns_limit_k_min -8
_diffrn_reflns_limit_l_max 10
_diffrn_reflns_limit_l_min -10
_diffrn_reflns_number 1588
_diffrn_reflns_theta_full 23.97
_diffrn_reflns_theta_max 23.97
_diffrn_reflns_theta_min 3.09
_diffrn_standards_decay_% no
_diffrn_standards_interval_count 100
_diffrn_standards_interval_time '3600 sec'
_diffrn_standards_number 3
_exptl_absorpt_coefficient_mu 7.221
_exptl_absorpt_correction_T_max 1.00
_exptl_absorpt_correction_T_min 0.77
_exptl_absorpt_correction_type psi-scan
_exptl_absorpt_process_details empirical
_exptl_crystal_colour dark-orange
_exptl_crystal_density_diffrn 2.288
_exptl_crystal_density_method 'not measured'
_exptl_crystal_description pseudoprism
_exptl_crystal_F_000 328
_exptl_crystal_size_max 0.23
_exptl_crystal_size_mid 0.14
_exptl_crystal_size_min 0.12
_refine_diff_density_max 2.028
_refine_diff_density_min -1.749
_refine_diff_density_rms 0.513
_refine_ls_extinction_coef 0.014(4)
_refine_ls_extinction_expression Fc^*^=kFc[1+0.001xFc^2^\l^3^/sin(2\q)]^-1/4^
_refine_ls_extinction_method SHELXL
_refine_ls_goodness_of_fit_ref 1.323
_refine_ls_hydrogen_treatment riding
_refine_ls_matrix_type full
_refine_ls_number_parameters 101
_refine_ls_number_reflns 1588
_refine_ls_number_restraints 0
_refine_ls_restrained_S_all 1.323
_refine_ls_R_factor_all 0.0500
_refine_ls_R_factor_gt 0.0307
_refine_ls_shift/su_max 0.000
_refine_ls_shift/su_mean 0.000
_refine_ls_structure_factor_coef Fsqd
_refine_ls_weighting_details 'calc w=1/[\s^2^(Fo^2^)+(0.1313P)^2^+0.0000P] where P=(Fo^2^+2Fc^2^)/3'
_refine_ls_weighting_scheme calc
_refine_ls_wR_factor_gt 0.1150
_refine_ls_wR_factor_ref 0.1864
_reflns_number_gt 1413
_reflns_number_total 1588
_reflns_threshold_expression >2sigma(I)
_cod_data_source_file c7ce01035d2.cif
_cod_data_source_block Compound-1
_cod_original_cell_volume 509.6(4)
_cod_original_sg_symbol_H-M P-1
_cod_database_code 7228661

loop_
_symmetry_equiv_pos_as_xyz
'x, y, z'
'-x, -y, -z'

loop_
_atom_site_label
_atom_site_type_symbol
_atom_site_fract_x
_atom_site_fract_y
_atom_site_fract_z
_atom_site_U_iso_or_equiv
_atom_site_adp_type
_atom_site_occupancy
_atom_site_symmetry_multiplicity
_atom_site_calc_flag
_atom_site_refinement_flags
I I 0.15670(7) 0.62966(7) 0.02361(6) 0.0334(4) Uani 1 1 d .
Br Br 0.28146(16) 0.52442(17) -0.20587(13) 0.0489(5) Uani 1 1 d .
S S 0.0010(4) 0.7345(4) 0.2276(4) 0.0449(7) Uani 1 1 d .
O O 0.2271(9) 1.0270(10) 0.4806(8) 0.0406(16) Uani 1 1 d .
N2 N 0.3133(10) 0.8005(10) 0.2473(9) 0.0318(16) Uani 1 1 d .
H2 H 0.3686 0.7535 0.1874 0.038 Uiso 1 1 calc R
N1 N 0.0945(9) 0.9002(10) 0.3716(9) 0.0319(16) Uani 1 1 d .
H1 H -0.0111 0.9238 0.4051 0.038 Uiso 1 1 calc R
C1 C 0.1451(11) 0.8120(12) 0.2801(11) 0.0317(19) Uani 1 1 d .
C2 C 0.2329(13) 0.9470(12) 0.4040(10) 0.0334(19) Uani 1 1 d .
C3 C 0.3965(12) 0.8768(12) 0.3242(11) 0.033(2) Uani 1 1 d .
C31 C 0.4364(13) 1.0401(13) 0.1995(11) 0.039(2) Uani 1 1 d .
H31A H 0.3225 1.1368 0.1170 0.059 Uiso 1 1 calc R
H31B H 0.5360 0.9917 0.1493 0.059 Uiso 1 1 calc R
H31C H 0.4760 1.0950 0.2534 0.059 Uiso 1 1 calc R
C32 C 0.5720(13) 0.7182(14) 0.4578(12) 0.038(2) Uani 1 1 d .
H32A H 0.5414 0.6173 0.5333 0.057 Uiso 1 1 calc R
H32B H 0.6127 0.7691 0.5152 0.057 Uiso 1 1 calc R
H32C H 0.6729 0.6678 0.4096 0.057 Uiso 1 1 calc R

loop_
_atom_site_aniso_label
_atom_site_aniso_U_11
_atom_site_aniso_U_22
_atom_site_aniso_U_33
_atom_site_aniso_U_23
_atom_site_aniso_U_13
_atom_site_aniso_U_12
I 0.0303(6) 0.0378(6) 0.0408(6) -0.0259(4) 0.0079(3) -0.0151(4)
Br 0.0491(8) 0.0601(8) 0.0478(7) -0.0366(6) 0.0222(5) -0.0218(6)
S 0.0342(14) 0.0709(18) 0.0630(17) -0.0529(15) 0.0206(13) -0.0298(13)
O 0.037(4) 0.061(4) 0.057(4) -0.049(4) 0.021(3) -0.028(3)
N2 0.030(4) 0.045(4) 0.039(4) -0.033(3) 0.017(3) -0.020(3)
N1 0.022(4) 0.042(4) 0.047(4) -0.034(4) 0.009(3) -0.013(3)
C1 0.022(4) 0.033(4) 0.043(5) -0.025(4) 0.006(4) -0.008(3)
C2 0.031(4) 0.039(5) 0.037(5) -0.026(4) 0.013(4) -0.013(4)
C3 0.028(5) 0.038(5) 0.049(5) -0.029(4) 0.021(4) -0.019(4)
C31 0.043(5) 0.038(5) 0.039(5) -0.018(4) 0.005(4) -0.020(4)
C32 0.031(5) 0.048(5) 0.049(5) -0.030(4) 0.014(4) -0.023(4)

loop_
_atom_type_symbol
_atom_type_description
_atom_type_scat_dispersion_real
_atom_type_scat_dispersion_imag
_atom_type_scat_source
I I -0.4742 1.8119 'International Tables Vol C Tables 4.2.6.8 and 6.1.1.4'
Br Br -0.2901 2.4595 'International Tables Vol C Tables 4.2.6.8 and 6.1.1.4'
S S 0.1246 0.1234 'International Tables Vol C Tables 4.2.6.8 and 6.1.1.4'
O O 0.0106 0.0060 'International Tables Vol C Tables 4.2.6.8 and 6.1.1.4'
N N 0.0061 0.0033 'International Tables Vol C Tables 4.2.6.8 and 6.1.1.4'
C C 0.0033 0.0016 'International Tables Vol C Tables 4.2.6.8 and 6.1.1.4'
H H 0.0000 0.0000 'International Tables Vol C Tables 4.2.6.8 and 6.1.1.4'

loop_
_geom_angle_atom_site_label_1
_geom_angle_atom_site_label_2
_geom_angle_atom_site_label_3
_geom_angle
S I Br 173.43(6)
C1 S I 104.5(3)
C1 N2 C3 112.8(7)
C1 N1 C2 111.7(7)
N2 C1 N1 109.0(7)
N2 C1 S 130.1(7)
N1 C1 S 120.9(6)
O C2 N1 126.5(8)
O C2 C3 126.6(8)
N1 C2 C3 106.9(7)
N2 C3 C31 112.4(7)
N2 C3 C32 111.4(7)
C31 C3 C32 112.0(7)
N2 C3 C2 99.6(6)
C31 C3 C2 111.8(7)
C32 C3 C2 108.8(7)

loop_
_geom_bond_atom_site_label_1
_geom_bond_atom_site_label_2
_geom_bond_distance
I S 2.587(3)
I Br 2.7436(16)
S C1 1.694(8)
O C2 1.201(10)
N2 C1 1.319(11)
N2 C3 1.475(11)
N1 C1 1.362(10)
N1 C2 1.372(12)
C2 C3 1.535(11)
C3 C31 1.517(12)
C3 C32 1.518(13)
